data_7062585
loop_
_publ_author_name
'Saha, Rumpa'
'Mukherjee, Aparajita'
'Bhattacharya, Samaresh'

_publ_section_title
;
 Di-ruthenium complexes of 1,4-diazabutadiene ligands: synthesis,
 characterization and utilization as catalyst precursors for the oxidative
 coupling of amines to imines in air
;
_journal_issue 27
_journal_name_full 'New Journal of Chemistry'
_journal_page_first 12709
_journal_page_last 12717
_journal_paper_doi 10.1039/D3NJ01030A
_journal_volume 47
_journal_year 2023
_chemical_formula_moiety 'C68 H62 Cl3 N4 O4 P2 Ru2, [C7H8, Cl-, 2 H2O]'
_chemical_formula_sum 'C75 H74 Cl4 N4 O6 P2 Ru2'
_chemical_formula_weight 1532.00
_space_group_crystal_system monoclinic
_space_group_IT_number 15
_space_group_name_Hall '-C 2yc'
_space_group_name_H-M_alt 'C 1 2/c 1'
_symmetry_Int_Tables_number 15
_audit_creation_date 2023-06-05
_audit_creation_method
;
Olex2 1.5-alpha
(compiled 2023.03.06 svn.rbb2c1857 for OlexSys, GUI svn.r6748)
;
_audit_update_record
;
2023-06-08 deposited with the CCDC.	2023-06-09 downloaded from the CCDC.
;
_cell_angle_alpha 90
_cell_angle_beta 115.272(3)
_cell_angle_gamma 90
_cell_formula_units_Z 8
_cell_length_a 33.324(3)
_cell_length_b 17.1944(14)
_cell_length_c 26.901(3)
_cell_measurement_reflns_used 220
_cell_measurement_temperature 273(2)
_cell_measurement_theta_max 27.12
_cell_measurement_theta_min 1.74
_cell_volume 13939(2)
_computing_data_collection 'APEX3 (Bruker)'
_computing_data_reduction 'APEX3 (Bruker)'
_computing_molecular_graphics 'Olex2 1.5-alpha (Dolomanov et al., 2009)'
_computing_publication_material 'Olex2 1.5-alpha (Dolomanov et al., 2009)'
_computing_structure_refinement 'olex2.refine 1.5-alpha (Bourhis et al., 2015)'
_diffrn_ambient_temperature 273.15
_diffrn_measured_fraction_theta_full 0.9986
_diffrn_measured_fraction_theta_max 0.9971
_diffrn_measurement_device_type 'CCD area detector'
_diffrn_measurement_method 'phi and omega scans'
_diffrn_radiation_type 'Mo K\a'
_diffrn_radiation_wavelength 0.71073
_diffrn_reflns_av_R_equivalents 0.0980
_diffrn_reflns_av_unetI/netI 0.0753
_diffrn_reflns_Laue_measured_fraction_full 0.9986
_diffrn_reflns_Laue_measured_fraction_max 0.9971
_diffrn_reflns_limit_h_max 42
_diffrn_reflns_limit_h_min -42
_diffrn_reflns_limit_k_max 22
_diffrn_reflns_limit_k_min -22
_diffrn_reflns_limit_l_max 34
_diffrn_reflns_limit_l_min -34
_diffrn_reflns_number 100480
_diffrn_reflns_point_group_measured_fraction_full 0.9986
_diffrn_reflns_point_group_measured_fraction_max 0.9971
_diffrn_reflns_theta_full 25.2417
_diffrn_reflns_theta_max 27.12
_diffrn_reflns_theta_min 2.33
_exptl_absorpt_coefficient_mu 0.688
_exptl_crystal_colour Brown
_exptl_crystal_density_diffrn 1.428
_exptl_crystal_density_method 'not measured'
_exptl_crystal_description Block
_exptl_crystal_F_000 6140.392
_exptl_crystal_size_max 0.2
_exptl_crystal_size_mid 0.18
_exptl_crystal_size_min 0.12
_refine_diff_density_max 1.3740
_refine_diff_density_min -1.5419
_refine_diff_density_rms 0.1905
_refine_ls_d_res_high 0.7796
_refine_ls_d_res_low 8.7490
_refine_ls_goodness_of_fit_ref 1.0895
_refine_ls_hydrogen_treatment constr
_refine_ls_matrix_type full
_refine_ls_number_constraints 116
_refine_ls_number_parameters 752
_refine_ls_number_reflns 15348
_refine_ls_number_restraints 0
_refine_ls_restrained_S_all 1.0895
_refine_ls_R_factor_all 0.1093
_refine_ls_R_factor_gt 0.0657
_refine_ls_shift/su_max -0.0009
_refine_ls_shift/su_mean 0.0000
_refine_ls_structure_factor_coef Fsqd
_refine_ls_weighting_details 'w=1/[\s^2^(Fo^2^)+(0.0597P)^2^+45.4208P] where P=(Fo^2^+2Fc^2^)/3'
_refine_ls_weighting_scheme calc
_refine_ls_wR_factor_gt 0.1358
_refine_ls_wR_factor_ref 0.1637
_reflns_Friedel_coverage 0.0
_reflns_limit_h_max 38
_reflns_limit_h_min -42
_reflns_limit_k_max 22
_reflns_limit_k_min 0
_reflns_limit_l_max 34
_reflns_limit_l_min 0
_reflns_number_gt 10094
_reflns_number_total 15348
_reflns_threshold_expression I>=2u(I)
_cod_data_source_file d3nj01030a2.cif
_cod_data_source_block SB-RS-15F
_cod_database_code 7062585
_olex2_refinement_description
;
1. Fixed Uiso
 At 1.2 times of:
  All C(H) groups
 At 1.5 times of:
  All C(H,H,H) groups
2.a Aromatic/amide H refined with riding coordinates:
 C17(H17), C18(H18), C27(H27), C28(H28), C30(H30), C31(H31), C24(H24),
 C23(H23), C21(H21), C20(H20), C216(H216), C215(H215), C214(H214), C213(H213),
 C212(H212), C222(H222), C223(H223), C224(H224), C225(H225), C226(H226),
 C236(H236), C235(H235), C234(H234), C233(H233), C232(H232), C122(H122),
 C123(H123), C124(H124), C125(H125), C126(H126), C136(H136), C135(H135),
 C134(H134), C133(H133), C132(H132), C116(H116), C115(H115), C114(H114),
 C113(H113), C112(H112), C11(H11), C12(H12), C14(H14), C15(H15), C2(H2), C1(H1),
  C8(H8), C7(H7), C5(H5), C4(H4)
2.b Idealised Me refined as rotating group:
 C25(H25a,H25b,H25c), C9(H9a,H9b,H9c), C16(H16a,H16b,H16c), C32(H32a,H32b,H32c)
;
_olex2_submission_special_instructions 'No special instructions were received'

loop_
_space_group_symop_id
_space_group_symop_operation_xyz
1 x,y,z
2 -x,y,-z+1/2
3 -x,-y,-z
4 x,-y,z-1/2
5 x+1/2,y+1/2,z
6 -x+1/2,y+1/2,-z+1/2
7 -x+1/2,-y+1/2,-z
8 x+1/2,-y+1/2,z-1/2

loop_
_atom_site_label
_atom_site_type_symbol
_atom_site_fract_x
_atom_site_fract_y
_atom_site_fract_z
_atom_site_U_iso_or_equiv
_atom_site_adp_type
_atom_site_occupancy
_atom_site_refinement_flags_posn
Ru1 Ru 0.231366(14) 0.76990(2) 0.120183(17) 0.03198(12) Uani 1.000000 .
Ru2 Ru 0.129898(14) 0.78819(2) 0.027560(17) 0.03468(12) Uani 1.000000 .
Cl1 Cl 0.17438(4) 0.86694(7) 0.10913(5) 0.0389(3) Uani 1.000000 .
Cl2 Cl 0.16654(4) 0.68797(7) 0.09553(5) 0.0399(3) Uani 1.000000 .
Cl3 Cl 0.20099(4) 0.78547(8) 0.01902(5) 0.0401(3) Uani 1.000000 .
N1 N 0.27160(15) 0.6857(2) 0.11579(17) 0.0368(10) Uani 1.000000 .
P2 P 0.06455(5) 0.77492(8) 0.03693(6) 0.0414(3) Uani 1.000000 .
P1 P 0.25413(5) 0.77001(8) 0.21396(6) 0.0369(3) Uani 1.000000 .
O3 O 0.1292(2) 1.1939(3) 0.0209(3) 0.107(2) Uani 1.000000 .
O1 O 0.2301(2) 0.3739(3) 0.0684(2) 0.0954(19) Uani 1.000000 .
N3 N 0.10897(15) 0.8771(3) -0.02618(19) 0.0420(11) Uani 1.000000 .
C131 C 0.28769(19) 0.6882(3) 0.2552(2) 0.0425(13) Uani 1.000000 .
N2 N 0.28451(15) 0.8332(2) 0.12324(17) 0.0389(11) Uani 1.000000 .
C17 C 0.0917(2) 0.8578(4) -0.0782(2) 0.0543(16) Uani 1.000000 .
H17 H 0.0817(2) 0.8947(4) -0.1062(2) 0.0651(19) Uiso 1.000000 R
C18 C 0.0892(2) 0.7772(4) -0.0891(2) 0.0543(16) Uani 1.000000 .
H18 H 0.0775(2) 0.7580(4) -0.1248(2) 0.0651(19) Uiso 1.000000 R
N4 N 0.10426(15) 0.7309(3) -0.04642(18) 0.0434(11) Uani 1.000000 .
C26 C 0.1029(2) 0.6490(3) -0.0566(2) 0.0501(15) Uani 1.000000 .
C27 C 0.1381(2) 0.6031(4) -0.0245(3) 0.0563(17) Uani 1.000000 .
H27 H 0.1634(2) 0.6252(4) 0.0027(3) 0.068(2) Uiso 1.000000 R
C28 C 0.1355(3) 0.5240(4) -0.0331(3) 0.074(2) Uani 1.000000 .
H28 H 0.1587(3) 0.4918(4) -0.0111(3) 0.089(3) Uiso 1.000000 R
C29 C 0.0976(3) 0.4927(4) -0.0752(4) 0.086(3) Uani 1.000000 .
C30 C 0.0639(3) 0.5390(5) -0.1080(4) 0.093(3) Uani 1.000000 .
H30 H 0.0394(3) 0.5173(5) -0.1368(4) 0.112(3) Uiso 1.000000 R
C31 C 0.0655(2) 0.6168(4) -0.0993(3) 0.070(2) Uani 1.000000 .
H31 H 0.0419(2) 0.6484(4) -0.1214(3) 0.084(2) Uiso 1.000000 R
C19 C 0.11465(19) 0.9586(3) -0.0131(2) 0.0455(14) Uani 1.000000 .
C24 C 0.1320(2) 1.0073(4) -0.0396(3) 0.0666(19) Uani 1.000000 .
H24 H 0.1404(2) 0.9876(4) -0.0659(3) 0.080(2) Uiso 1.000000 R
C23 C 0.1366(3) 1.0852(4) -0.0268(4) 0.083(2) Uani 1.000000 .
H23 H 0.1489(3) 1.1180(4) -0.0441(4) 0.099(3) Uiso 1.000000 R
C22 C 0.1234(2) 1.1150(4) 0.0112(3) 0.070(2) Uani 1.000000 .
C25 C 0.1110(4) 1.2267(5) 0.0561(5) 0.126(4) Uani 1.000000 .
H25a H 0.0814(10) 1.207(4) 0.045(2) 0.189(6) Uiso 1.000000 GR
H25b H 0.1291(15) 1.212(4) 0.0935(6) 0.189(6) Uiso 1.000000 GR
H25c H 0.110(2) 1.2823(5) 0.053(3) 0.189(6) Uiso 1.000000 GR
C21 C 0.1063(2) 1.0664(3) 0.0380(3) 0.0557(17) Uani 1.000000 .
H21 H 0.0972(2) 1.0862(3) 0.0637(3) 0.067(2) Uiso 1.000000 R
C20 C 0.10283(19) 0.9884(3) 0.0261(2) 0.0480(15) Uani 1.000000 .
H20 H 0.09224(19) 0.9551(3) 0.0449(2) 0.0576(18) Uiso 1.000000 R
C211 C 0.04961(19) 0.8451(3) 0.0771(2) 0.0438(14) Uani 1.000000 .
C216 C 0.0084(2) 0.8775(4) 0.0602(3) 0.070(2) Uani 1.000000 .
H216 H -0.0134(2) 0.8659(4) 0.0253(3) 0.084(2) Uiso 1.000000 R
C215 C -0.0018(3) 0.9268(5) 0.0936(3) 0.086(3) Uani 1.000000 .
H215 H -0.0300(3) 0.9486(5) 0.0807(3) 0.103(3) Uiso 1.000000 R
C214 C 0.0292(3) 0.9441(4) 0.1455(3) 0.078(2) Uani 1.000000 .
H214 H 0.0222(3) 0.9768(4) 0.1682(3) 0.093(3) Uiso 1.000000 R
C213 C 0.0707(3) 0.9123(4) 0.1635(3) 0.0668(19) Uani 1.000000 .
H213 H 0.0921(3) 0.9241(4) 0.1985(3) 0.080(2) Uiso 1.000000 R
C212 C 0.0810(2) 0.8631(4) 0.1302(3) 0.0565(16) Uani 1.000000 .
H212 H 0.1093(2) 0.8416(4) 0.1433(3) 0.068(2) Uiso 1.000000 R
C221 C 0.01691(19) 0.7767(3) -0.0308(2) 0.0473(14) Uani 1.000000 .
C222 C 0.0051(2) 0.8455(4) -0.0600(3) 0.0616(18) Uani 1.000000 .
H222 H 0.0196(2) 0.8913(4) -0.0438(3) 0.074(2) Uiso 1.000000 R
C223 C -0.0283(2) 0.8470(5) -0.1138(3) 0.083(2) Uani 1.000000 .
H223 H -0.0366(2) 0.8939(5) -0.1326(3) 0.099(3) Uiso 1.000000 R
C224 C -0.0488(3) 0.7793(6) -0.1387(3) 0.089(3) Uani 1.000000 .
H224 H -0.0705(3) 0.7801(6) -0.1748(3) 0.107(3) Uiso 1.000000 R
C225 C -0.0374(2) 0.7112(5) -0.1106(3) 0.086(3) Uani 1.000000 .
H225 H -0.0514(2) 0.6653(5) -0.1274(3) 0.103(3) Uiso 1.000000 R
C226 C -0.0050(2) 0.7100(4) -0.0567(3) 0.069(2) Uani 1.000000 .
H226 H 0.0022(2) 0.6631(4) -0.0378(3) 0.082(2) Uiso 1.000000 R
C231 C 0.0567(2) 0.6819(4) 0.0652(3) 0.0527(16) Uani 1.000000 .
C236 C 0.0360(3) 0.6786(5) 0.0989(4) 0.104(3) Uani 1.000000 .
H236 H 0.0275(3) 0.7241(5) 0.1104(4) 0.125(4) Uiso 1.000000 R
C235 C 0.0275(4) 0.6061(6) 0.1165(5) 0.147(5) Uani 1.000000 .
H235 H 0.0134(4) 0.6042(6) 0.1398(5) 0.177(6) Uiso 1.000000 R
C234 C 0.0392(4) 0.5393(5) 0.1003(5) 0.120(4) Uani 1.000000 .
H234 H 0.0331(4) 0.4917(5) 0.1120(5) 0.144(5) Uiso 1.000000 R
C233 C 0.0600(2) 0.5422(4) 0.0666(3) 0.075(2) Uani 1.000000 .
H233 H 0.0683(2) 0.4964(4) 0.0551(3) 0.091(3) Uiso 1.000000 R
C232 C 0.0689(2) 0.6129(4) 0.0496(3) 0.0578(17) Uani 1.000000 .
H232 H 0.0836(2) 0.6142(4) 0.0270(3) 0.069(2) Uiso 1.000000 R
C121 C 0.28873(19) 0.8542(3) 0.2490(2) 0.0421(13) Uani 1.000000 .
C122 C 0.2738(2) 0.9285(3) 0.2302(2) 0.0484(15) Uani 1.000000 .
H122 H 0.2467(2) 0.9347(3) 0.1997(2) 0.0580(18) Uiso 1.000000 R
C123 C 0.2982(2) 0.9933(3) 0.2559(3) 0.0573(17) Uani 1.000000 .
H123 H 0.2877(2) 1.0428(3) 0.2430(3) 0.069(2) Uiso 1.000000 R
C124 C 0.3380(2) 0.9838(4) 0.3005(3) 0.072(2) Uani 1.000000 .
H124 H 0.3550(2) 1.0271(4) 0.3178(3) 0.087(3) Uiso 1.000000 R
C125 C 0.3531(3) 0.9112(4) 0.3199(3) 0.081(2) Uani 1.000000 .
H125 H 0.3797(3) 0.9054(4) 0.3510(3) 0.097(3) Uiso 1.000000 R
C126 C 0.3293(2) 0.8468(4) 0.2939(3) 0.0619(19) Uani 1.000000 .
H126 H 0.3405(2) 0.7975(4) 0.3067(3) 0.074(2) Uiso 1.000000 R
C136 C 0.3235(2) 0.6621(4) 0.2469(2) 0.0548(16) Uani 1.000000 .
H136 H 0.3308(2) 0.6868(4) 0.2211(2) 0.066(2) Uiso 1.000000 R
C135 C 0.3486(2) 0.6000(4) 0.2762(3) 0.066(2) Uani 1.000000 .
H135 H 0.3723(2) 0.5827(4) 0.2696(3) 0.079(2) Uiso 1.000000 R
C134 C 0.3390(2) 0.5642(4) 0.3144(3) 0.066(2) Uani 1.000000 .
H134 H 0.3554(2) 0.5213(4) 0.3333(3) 0.080(2) Uiso 1.000000 R
C133 C 0.3053(2) 0.5907(4) 0.3253(3) 0.069(2) Uani 1.000000 .
H133 H 0.2996(2) 0.5671(4) 0.3527(3) 0.082(2) Uiso 1.000000 R
C132 C 0.2790(2) 0.6529(4) 0.2959(2) 0.0555(17) Uani 1.000000 .
H132 H 0.2558(2) 0.6706(4) 0.3036(2) 0.067(2) Uiso 1.000000 R
C111 C 0.20831(19) 0.7744(3) 0.2343(2) 0.0448(14) Uani 1.000000 .
C116 C 0.2018(2) 0.8368(4) 0.2628(3) 0.0646(19) Uani 1.000000 .
H116 H 0.2211(2) 0.8789(4) 0.2721(3) 0.078(2) Uiso 1.000000 R
C115 C 0.1669(3) 0.8370(6) 0.2773(4) 0.095(3) Uani 1.000000 .
H115 H 0.1618(3) 0.8793(6) 0.2954(4) 0.114(3) Uiso 1.000000 R
C114 C 0.1401(3) 0.7733(7) 0.2646(4) 0.108(3) Uani 1.000000 .
H114 H 0.1172(3) 0.7725(7) 0.2756(4) 0.130(4) Uiso 1.000000 R
C113 C 0.1450(3) 0.7099(5) 0.2362(3) 0.078(2) Uani 1.000000 .
H113 H 0.1255(3) 0.6680(5) 0.2273(3) 0.094(3) Uiso 1.000000 R
C112 C 0.1797(2) 0.7116(4) 0.2217(3) 0.0551(16) Uani 1.000000 .
H112 H 0.1841(2) 0.6695(4) 0.2030(3) 0.0661(19) Uiso 1.000000 R
C10 C 0.2912(2) 0.9158(3) 0.1243(2) 0.0477(15) Uani 1.000000 .
C11 C 0.3329(2) 0.9481(4) 0.1542(3) 0.068(2) Uani 1.000000 .
H11 H 0.3568(2) 0.9165(4) 0.1751(3) 0.081(2) Uiso 1.000000 R
C12 C 0.3386(3) 1.0259(5) 0.1526(4) 0.091(3) Uani 1.000000 .
H12 H 0.3664(3) 1.0477(5) 0.1728(4) 0.110(3) Uiso 1.000000 R
C13 C 0.3033(4) 1.0730(4) 0.1213(4) 0.090(3) Uani 1.000000 .
O2 O 0.3133(3) 1.1508(4) 0.1229(3) 0.139(3) Uani 1.000000 .
C14 C 0.2621(3) 1.0423(4) 0.0925(3) 0.071(2) Uani 1.000000 .
H14 H 0.2383(3) 1.0747(4) 0.0722(3) 0.085(3) Uiso 1.000000 R
C15 C 0.2556(2) 0.9630(3) 0.0934(3) 0.0569(17) Uani 1.000000 .
H15 H 0.2276(2) 0.9416(3) 0.0736(3) 0.068(2) Uiso 1.000000 R
C2 C 0.3150(2) 0.7916(3) 0.1178(2) 0.0484(14) Uani 1.000000 .
H2 H 0.3400(2) 0.8142(3) 0.1165(2) 0.0581(17) Uiso 1.000000 R
C1 C 0.30816(19) 0.7102(3) 0.1140(2) 0.0472(14) Uani 1.000000 .
H1 H 0.32845(19) 0.6761(3) 0.1105(2) 0.0567(17) Uiso 1.000000 R
C3 C 0.26091(18) 0.6045(3) 0.1053(2) 0.0407(13) Uani 1.000000 .
C8 C 0.24518(19) 0.5624(3) 0.1366(2) 0.0459(14) Uani 1.000000 .
H8 H 0.24141(19) 0.5865(3) 0.1652(2) 0.0550(17) Uiso 1.000000 R
C7 C 0.2349(2) 0.4850(3) 0.1258(2) 0.0520(15) Uani 1.000000 .
H7 H 0.2243(2) 0.4565(3) 0.1471(2) 0.0623(19) Uiso 1.000000 R
C6 C 0.2407(2) 0.4499(3) 0.0831(3) 0.0612(18) Uani 1.000000 .
C5 C 0.2566(3) 0.4911(4) 0.0520(3) 0.071(2) Uani 1.000000 .
H5 H 0.2609(3) 0.4667(4) 0.0238(3) 0.086(3) Uiso 1.000000 R
C4 C 0.2662(2) 0.5688(3) 0.0624(3) 0.0584(17) Uani 1.000000 .
H4 H 0.2763(2) 0.5974(3) 0.0407(3) 0.070(2) Uiso 1.000000 R
C9 C 0.2080(4) 0.3324(6) 0.0912(5) 0.156(5) Uani 1.000000 .
H9a H 0.2277(9) 0.320(5) 0.1285(14) 0.234(7) Uiso 1.000000 GR
H9b H 0.184(2) 0.363(2) 0.091(4) 0.234(7) Uiso 1.000000 GR
H9c H 0.197(3) 0.285(3) 0.071(2) 0.234(7) Uiso 1.000000 GR
C16 C 0.2853(5) 1.1986(7) 0.0943(6) 0.196(7) Uani 1.000000 .
H16a H 0.275(3) 1.185(5) 0.0562(7) 0.294(11) Uiso 1.000000 GR
H16b H 0.261(2) 1.198(6) 0.104(4) 0.294(11) Uiso 1.000000 GR
H16c H 0.2984(14) 1.2495(14) 0.100(4) 0.294(11) Uiso 1.000000 GR
O4 O 0.0927(3) 0.4151(4) -0.0872(4) 0.139(3) Uani 1.000000 .
C32 C 0.1135(7) 0.3686(7) -0.0490(6) 0.236(10) Uani 1.000000 .
H32a H 0.111(5) 0.385(6) -0.016(2) 0.354(14) Uiso 1.000000 GR
H32b H 0.101(4) 0.317(2) -0.059(3) 0.354(14) Uiso 1.000000 GR
H32c H 0.1442(13) 0.368(8) -0.043(5) 0.354(14) Uiso 1.000000 GR

loop_
_atom_site_aniso_label
_atom_site_aniso_U_11
_atom_site_aniso_U_22
_atom_site_aniso_U_33
_atom_site_aniso_U_12
_atom_site_aniso_U_13
_atom_site_aniso_U_23
Ru1 0.0331(2) 0.0327(2) 0.0306(2) 0.00128(17) 0.01406(18) 0.00128(17)
Ru2 0.0335(2) 0.0356(2) 0.0330(2) 0.00128(18) 0.01239(19) 0.00042(17)
Cl1 0.0386(8) 0.0387(7) 0.0367(7) 0.0040(5) 0.0136(6) -0.0021(5)
Cl2 0.0390(8) 0.0371(7) 0.0422(7) -0.0008(5) 0.0161(6) 0.0048(5)
Cl3 0.0409(8) 0.0476(7) 0.0331(7) 0.0001(6) 0.0169(6) 0.0016(5)
N1 0.040(3) 0.038(2) 0.034(2) 0.006(2) 0.016(2) 0.0032(18)
P2 0.0351(8) 0.0417(8) 0.0450(8) 0.0013(6) 0.0149(7) 0.0013(6)
P1 0.0382(8) 0.0389(7) 0.0322(7) 0.0025(6) 0.0137(6) 0.0014(6)
O3 0.141(6) 0.039(3) 0.155(6) -0.006(3) 0.078(5) -0.004(3)
O1 0.143(5) 0.043(3) 0.107(4) -0.017(3) 0.060(4) -0.000(3)
N3 0.040(3) 0.043(3) 0.044(3) 0.003(2) 0.019(2) 0.003(2)
C131 0.045(4) 0.042(3) 0.035(3) -0.001(3) 0.011(3) -0.001(2)
N2 0.047(3) 0.038(2) 0.032(2) 0.000(2) 0.018(2) -0.0024(19)
C17 0.062(4) 0.057(4) 0.039(3) 0.011(3) 0.017(3) 0.008(3)
C18 0.056(4) 0.069(4) 0.031(3) 0.001(3) 0.013(3) -0.005(3)
N4 0.035(3) 0.055(3) 0.038(3) 0.001(2) 0.014(2) -0.003(2)
C26 0.051(4) 0.050(3) 0.049(4) -0.005(3) 0.021(3) -0.011(3)
C27 0.063(4) 0.053(4) 0.048(4) -0.003(3) 0.019(3) -0.010(3)
C28 0.096(6) 0.057(4) 0.072(5) 0.015(4) 0.038(5) 0.004(4)
C29 0.116(8) 0.049(4) 0.098(7) -0.023(5) 0.050(6) -0.029(4)
C30 0.067(6) 0.084(6) 0.113(7) -0.020(5) 0.024(5) -0.046(5)
C31 0.056(5) 0.076(5) 0.070(5) -0.008(4) 0.020(4) -0.027(4)
C19 0.044(4) 0.044(3) 0.046(3) 0.007(3) 0.017(3) 0.011(3)
C24 0.071(5) 0.056(4) 0.090(5) 0.012(3) 0.050(4) 0.013(4)
C23 0.099(6) 0.053(4) 0.117(7) -0.001(4) 0.066(6) 0.020(4)
C22 0.067(5) 0.046(4) 0.095(6) 0.004(3) 0.032(4) 0.003(4)
C25 0.185(12) 0.051(5) 0.156(10) 0.009(6) 0.085(9) -0.021(5)
C21 0.058(4) 0.046(3) 0.058(4) 0.005(3) 0.019(3) 0.001(3)
C20 0.046(4) 0.053(4) 0.043(3) 0.006(3) 0.017(3) 0.008(3)
C211 0.039(3) 0.047(3) 0.051(4) -0.001(3) 0.024(3) 0.001(3)
C216 0.051(4) 0.086(5) 0.063(5) 0.020(4) 0.017(4) -0.008(4)
C215 0.078(6) 0.099(6) 0.080(6) 0.042(5) 0.032(5) 0.001(5)
C214 0.102(7) 0.072(5) 0.072(5) 0.015(5) 0.049(5) -0.006(4)
C213 0.073(5) 0.080(5) 0.054(4) -0.010(4) 0.034(4) -0.013(4)
C212 0.047(4) 0.075(4) 0.052(4) -0.001(3) 0.025(3) -0.001(3)
C221 0.036(3) 0.050(3) 0.051(4) 0.003(3) 0.013(3) -0.006(3)
C222 0.039(4) 0.071(4) 0.064(4) 0.001(3) 0.012(3) 0.002(3)
C223 0.059(5) 0.098(6) 0.068(5) 0.016(4) 0.005(4) 0.016(4)
C224 0.060(5) 0.117(7) 0.065(5) 0.008(5) 0.002(4) -0.018(5)
C225 0.056(5) 0.080(5) 0.087(6) -0.002(4) -0.002(4) -0.030(4)
C226 0.050(4) 0.062(4) 0.076(5) 0.004(3) 0.010(4) -0.013(4)
C231 0.043(4) 0.049(3) 0.070(4) -0.002(3) 0.028(3) 0.009(3)
C236 0.137(8) 0.059(5) 0.173(10) 0.008(5) 0.121(8) 0.016(5)
C235 0.221(13) 0.079(6) 0.251(14) 0.001(7) 0.205(12) 0.028(8)
C234 0.151(10) 0.055(5) 0.203(12) 0.007(6) 0.121(9) 0.034(6)
C233 0.067(5) 0.054(4) 0.111(6) -0.000(4) 0.043(5) 0.011(4)
C232 0.052(4) 0.052(4) 0.070(4) -0.001(3) 0.027(3) 0.010(3)
C121 0.049(4) 0.045(3) 0.037(3) 0.001(3) 0.022(3) -0.003(2)
C122 0.053(4) 0.045(3) 0.042(3) 0.005(3) 0.016(3) -0.001(3)
C123 0.075(5) 0.038(3) 0.055(4) -0.003(3) 0.023(4) -0.006(3)
C124 0.064(5) 0.057(4) 0.080(5) -0.015(4) 0.015(4) -0.018(4)
C125 0.060(5) 0.067(5) 0.082(5) -0.006(4) -0.004(4) -0.013(4)
C126 0.050(4) 0.050(4) 0.065(4) -0.001(3) 0.004(3) 0.003(3)
C136 0.050(4) 0.069(4) 0.040(3) 0.011(3) 0.013(3) 0.009(3)
C135 0.064(5) 0.075(5) 0.047(4) 0.030(4) 0.013(3) 0.004(3)
C134 0.063(5) 0.053(4) 0.062(5) 0.014(3) 0.007(4) 0.013(3)
C133 0.069(5) 0.070(4) 0.056(4) 0.001(4) 0.017(4) 0.027(3)
C132 0.055(4) 0.058(4) 0.048(4) -0.000(3) 0.017(3) 0.009(3)
C111 0.045(3) 0.058(4) 0.036(3) 0.009(3) 0.022(3) 0.007(3)
C116 0.060(5) 0.081(5) 0.059(4) 0.006(4) 0.032(4) -0.006(4)
C115 0.091(7) 0.115(7) 0.099(7) 0.007(6) 0.061(6) -0.015(6)
C114 0.076(7) 0.170(11) 0.106(8) 0.015(7) 0.064(6) 0.026(7)
C113 0.060(5) 0.105(6) 0.082(6) -0.007(4) 0.042(4) 0.005(5)
C112 0.058(4) 0.062(4) 0.048(4) 0.001(3) 0.025(3) 0.011(3)
C10 0.057(4) 0.045(3) 0.052(4) -0.011(3) 0.034(3) -0.007(3)
C11 0.067(5) 0.061(4) 0.081(5) -0.026(4) 0.037(4) -0.014(4)
C12 0.107(7) 0.073(6) 0.114(7) -0.042(5) 0.066(6) -0.034(5)
C13 0.159(10) 0.047(4) 0.106(7) -0.038(5) 0.096(7) -0.027(4)
O2 0.235(9) 0.054(4) 0.161(7) -0.031(5) 0.115(7) -0.024(4)
C14 0.108(7) 0.048(4) 0.081(5) 0.002(4) 0.064(5) -0.000(4)
C15 0.078(5) 0.045(3) 0.062(4) -0.004(3) 0.043(4) -0.003(3)
C2 0.047(4) 0.047(3) 0.058(4) -0.004(3) 0.028(3) -0.001(3)
C1 0.042(4) 0.054(4) 0.054(4) 0.011(3) 0.030(3) 0.007(3)
C3 0.043(3) 0.041(3) 0.036(3) 0.012(2) 0.014(3) 0.004(2)
C8 0.054(4) 0.044(3) 0.041(3) 0.006(3) 0.022(3) 0.004(3)
C7 0.062(4) 0.048(3) 0.049(4) 0.000(3) 0.027(3) 0.010(3)
C6 0.079(5) 0.036(3) 0.067(4) 0.002(3) 0.029(4) -0.001(3)
C5 0.107(6) 0.047(4) 0.080(5) 0.000(4) 0.060(5) -0.012(3)
C4 0.081(5) 0.049(4) 0.061(4) -0.002(3) 0.044(4) -0.002(3)
C9 0.208(14) 0.085(7) 0.145(10) -0.055(8) 0.045(10) -0.025(7)
C16 0.28(2) 0.078(8) 0.235(18) 0.045(11) 0.115(15) 0.035(10)
O4 0.191(8) 0.067(4) 0.169(8) -0.024(5) 0.089(7) -0.024(5)
C32 0.43(3) 0.094(9) 0.136(12) 0.023(13) 0.074(15) 0.040(9)

loop_
_atom_type_symbol
_atom_type_scat_dispersion_real
_atom_type_scat_dispersion_imag
_atom_type_scat_Cromer_Mann_a1
_atom_type_scat_Cromer_Mann_a2
_atom_type_scat_Cromer_Mann_a3
_atom_type_scat_Cromer_Mann_a4
_atom_type_scat_Cromer_Mann_b1
_atom_type_scat_Cromer_Mann_b2
_atom_type_scat_Cromer_Mann_b3
_atom_type_scat_Cromer_Mann_b4
_atom_type_scat_Cromer_Mann_c
_atom_type_scat_source
_atom_type_scat_dispersion_source
C 0.00347 0.00161 2.31000 1.02000 1.58860 0.86500 20.84390 10.20750 0.56870 51.65120 0.21560 'International Tables Volume C Table 6.1.1.4 (pp. 500-502)' 'Henke, Gullikson and Davis, At. Data and Nucl. Data Tables, 1993, 54, 2'
Cl 0.14873 0.16029 11.46040 7.19640 6.25560 1.64550 0.01040 1.16620 18.51940 47.77840 -9.55740 'International Tables Volume C Table 6.1.1.4 (pp. 500-502)' 'Henke, Gullikson and Davis, At. Data and Nucl. Data Tables, 1993, 54, 2'
H 0.00000 0.00000 0.49300 0.32291 0.14019 0.04081 10.51090 26.12570 3.14236 57.79970 0.00304 'International Tables Volume C Table 6.1.1.4 (pp. 500-502)' 'Henke, Gullikson and Davis, At. Data and Nucl. Data Tables, 1993, 54, 2'
N 0.00653 0.00323 12.21260 3.13220 2.01250 1.16630 0.00570 9.89330 28.99750 0.58260 -11.52900 'International Tables Volume C Table 6.1.1.4 (pp. 500-502)' 'Henke, Gullikson and Davis, At. Data and Nucl. Data Tables, 1993, 54, 2'
O 0.01158 0.00611 3.04850 2.28680 1.54630 0.86700 13.27710 5.70110 0.32390 32.90890 0.25080 'International Tables Volume C Table 6.1.1.4 (pp. 500-502)' 'Henke, Gullikson and Davis, At. Data and Nucl. Data Tables, 1993, 54, 2'
P 0.10434 0.09671 6.43450 4.17910 1.78000 1.49080 1.90670 27.15700 0.52600 68.16450 1.11490 'International Tables Volume C Table 6.1.1.4 (pp. 500-502)' 'Henke, Gullikson and Davis, At. Data and Nucl. Data Tables, 1993, 54, 2'
Ru -1.23940 0.83517 19.26740 12.91820 4.86337 1.56756 0.80852 8.43467 24.79970 94.29280 5.37874 'International Tables Volume C Table 6.1.1.4 (pp. 500-502)' 'Henke, Gullikson and Davis, At. Data and Nucl. Data Tables, 1993, 54, 2'

loop_
_geom_angle_atom_site_label_1
_geom_angle_atom_site_label_2
_geom_angle_atom_site_label_3
_geom_angle
_geom_angle_site_symmetry_1
_geom_angle_site_symmetry_3
_geom_angle_publ_flag
Cl2 Ru1 Cl1 78.94(5) . . y
Cl3 Ru1 Cl1 82.02(4) . . y
Cl3 Ru1 Cl2 82.18(5) . . y
N1 Ru1 Cl1 170.21(12) . . y
N1 Ru1 Cl2 95.97(13) . . y
N1 Ru1 Cl3 89.04(12) . . y
P1 Ru1 Cl1 90.47(5) . . y
P1 Ru1 Cl2 97.96(5) . . y
P1 Ru1 Cl3 172.33(5) . . y
P1 Ru1 N1 98.56(12) . . y
N2 Ru1 Cl1 104.78(13) . . y
N2 Ru1 Cl2 166.86(12) . . y
N2 Ru1 Cl3 85.85(12) . . y
N2 Ru1 N1 78.38(18) . . y
N2 Ru1 P1 94.62(12) . . y
Cl2 Ru2 Cl1 78.55(4) . . y
Cl3 Ru2 Cl1 81.80(5) . . y
Cl3 Ru2 Cl2 82.13(5) . . y
P2 Ru2 Cl1 101.19(5) . . y
P2 Ru2 Cl2 92.41(5) . . y
P2 Ru2 Cl3 173.19(5) . . y
N3 Ru2 Cl1 96.58(13) . . y
N3 Ru2 Cl2 171.21(14) . . y
N3 Ru2 Cl3 89.98(14) . . y
N3 Ru2 P2 95.72(14) . . y
N4 Ru2 Cl1 166.17(14) . . y
N4 Ru2 Cl2 104.89(13) . . y
N4 Ru2 Cl3 85.39(13) . . y
N4 Ru2 P2 92.12(14) . . y
N4 Ru2 N3 78.16(18) . . y
Ru2 Cl1 Ru1 82.77(4) . . ?
Ru2 Cl2 Ru1 84.05(4) . . ?
Ru2 Cl3 Ru1 81.88(4) . . ?
C1 N1 Ru1 115.1(4) . . ?
C3 N1 Ru1 126.5(4) . . ?
C3 N1 C1 117.5(5) . . ?
C211 P2 Ru2 120.53(19) . . ?
C221 P2 Ru2 110.3(2) . . ?
C221 P2 C211 103.7(3) . . ?
C231 P2 Ru2 116.1(2) . . ?
C231 P2 C211 102.0(3) . . ?
C231 P2 C221 102.1(3) . . ?
C131 P1 Ru1 119.29(18) . . ?
C121 P1 Ru1 113.74(18) . . ?
C121 P1 C131 101.9(2) . . ?
C111 P1 Ru1 113.60(18) . . ?
C111 P1 C131 102.8(3) . . ?
C111 P1 C121 103.6(3) . . ?
C25 O3 C22 116.3(7) . . ?
C9 O1 C6 119.8(7) . . ?
C17 N3 Ru2 115.8(4) . . ?
C19 N3 Ru2 126.5(4) . . ?
C19 N3 C17 117.4(5) . . ?
C136 C131 P1 119.7(5) . . ?
C132 C131 P1 122.0(5) . . ?
C132 C131 C136 118.2(6) . . ?
C10 N2 Ru1 130.6(4) . . ?
C2 N2 Ru1 114.1(4) . . ?
C2 N2 C10 115.0(5) . . ?
H17 C17 N3 122.3(3) . . ?
C18 C17 N3 115.5(5) . . ?
C18 C17 H17 122.3(3) . . ?
H18 C18 C17 121.7(3) . . ?
N4 C18 C17 116.7(5) . . ?
N4 C18 H18 121.7(3) . . ?
C18 N4 Ru2 113.8(4) . . ?
C26 N4 Ru2 128.6(4) . . ?
C26 N4 C18 117.5(5) . . ?
C27 C26 N4 119.8(5) . . ?
C31 C26 N4 119.4(6) . . ?
C31 C26 C27 120.8(6) . . ?
H27 C27 C26 120.4(4) . . ?
C28 C27 C26 119.2(6) . . ?
C28 C27 H27 120.4(4) . . ?
H28 C28 C27 120.4(4) . . ?
C29 C28 C27 119.2(7) . . ?
C29 C28 H28 120.4(5) . . ?
C30 C29 C28 120.9(7) . . ?
O4 C29 C28 122.9(9) . . ?
O4 C29 C30 116.1(8) . . ?
H30 C30 C29 119.7(4) . . ?
C31 C30 C29 120.6(7) . . ?
C31 C30 H30 119.7(5) . . ?
C30 C31 C26 119.1(7) . . ?
H31 C31 C26 120.4(4) . . ?
H31 C31 C30 120.4(5) . . ?
C24 C19 N3 120.5(6) . . ?
C20 C19 N3 120.1(5) . . ?
C20 C19 C24 119.4(6) . . ?
H24 C24 C19 120.3(4) . . ?
C23 C24 C19 119.4(7) . . ?
C23 C24 H24 120.3(5) . . ?
H23 C23 C24 119.6(5) . . ?
C22 C23 C24 120.7(7) . . ?
C22 C23 H23 119.6(4) . . ?
C23 C22 O3 116.3(7) . . ?
C21 C22 O3 123.7(7) . . ?
C21 C22 C23 120.0(6) . . ?
H25a C25 O3 109.5 . . ?
H25b C25 O3 109.5 . . ?
H25b C25 H25a 109.5 . . ?
H25c C25 O3 109.5 . . ?
H25c C25 H25a 109.5 . . ?
H25c C25 H25b 109.5 . . ?
H21 C21 C22 120.5(4) . . ?
C20 C21 C22 119.0(7) . . ?
C20 C21 H21 120.5(4) . . ?
C21 C20 C19 121.4(6) . . ?
H20 C20 C19 119.3(3) . . ?
H20 C20 C21 119.3(4) . . ?
C216 C211 P2 124.2(5) . . ?
C212 C211 P2 118.5(5) . . ?
C212 C211 C216 117.2(6) . . ?
H216 C216 C211 119.1(4) . . ?
C215 C216 C211 121.7(7) . . ?
C215 C216 H216 119.1(5) . . ?
H215 C215 C216 119.7(5) . . ?
C214 C215 C216 120.6(7) . . ?
C214 C215 H215 119.7(5) . . ?
H214 C214 C215 120.6(5) . . ?
C213 C214 C215 118.9(7) . . ?
C213 C214 H214 120.6(4) . . ?
H213 C213 C214 119.7(4) . . ?
C212 C213 C214 120.7(7) . . ?
C212 C213 H213 119.7(4) . . ?
C213 C212 C211 120.9(6) . . ?
H212 C212 C211 119.5(4) . . ?
H212 C212 C213 119.5(4) . . ?
C222 C221 P2 119.7(5) . . ?
C226 C221 P2 122.3(5) . . ?
C226 C221 C222 117.6(6) . . ?
H222 C222 C221 119.6(4) . . ?
C223 C222 C221 120.8(7) . . ?
C223 C222 H222 119.6(5) . . ?
H223 C223 C222 120.0(5) . . ?
C224 C223 C222 120.1(8) . . ?
C224 C223 H223 120.0(5) . . ?
H224 C224 C223 120.1(5) . . ?
C225 C224 C223 119.8(7) . . ?
C225 C224 H224 120.1(5) . . ?
H225 C225 C224 119.9(5) . . ?
C226 C225 C224 120.1(7) . . ?
C226 C225 H225 119.9(5) . . ?
C225 C226 C221 121.6(7) . . ?
H226 C226 C221 119.2(4) . . ?
H226 C226 C225 119.2(5) . . ?
C236 C231 P2 121.1(5) . . ?
C232 C231 P2 120.7(5) . . ?
C232 C231 C236 118.0(6) . . ?
H236 C236 C231 120.1(4) . . ?
C235 C236 C231 119.8(8) . . ?
C235 C236 H236 120.1(6) . . ?
H235 C235 C236 119.3(6) . . ?
C234 C235 C236 121.4(9) . . ?
C234 C235 H235 119.3(6) . . ?
H234 C234 C235 120.4(6) . . ?
C233 C234 C235 119.2(8) . . ?
C233 C234 H234 120.4(5) . . ?
H233 C233 C234 120.0(5) . . ?
C232 C233 C234 119.9(8) . . ?
C232 C233 H233 120.0(5) . . ?
C233 C232 C231 121.8(7) . . ?
H232 C232 C231 119.1(4) . . ?
H232 C232 C233 119.1(5) . . ?
C122 C121 P1 119.3(4) . . ?
C126 C121 P1 122.7(4) . . ?
C126 C121 C122 118.0(5) . . ?
H122 C122 C121 119.4(3) . . ?
C123 C122 C121 121.3(6) . . ?
C123 C122 H122 119.4(4) . . ?
H123 C123 C122 120.4(4) . . ?
C124 C123 C122 119.2(6) . . ?
C124 C123 H123 120.4(4) . . ?
H124 C124 C123 119.8(4) . . ?
C125 C124 C123 120.3(6) . . ?
C125 C124 H124 119.8(4) . . ?
H125 C125 C124 119.7(4) . . ?
C126 C125 C124 120.6(7) . . ?
C126 C125 H125 119.7(4) . . ?
C125 C126 C121 120.6(6) . . ?
H126 C126 C121 119.7(3) . . ?
H126 C126 C125 119.7(4) . . ?
H136 C136 C131 119.5(4) . . ?
C135 C136 C131 121.0(6) . . ?
C135 C136 H136 119.5(4) . . ?
H135 C135 C136 119.8(4) . . ?
C134 C135 C136 120.4(7) . . ?
C134 C135 H135 119.8(4) . . ?
H134 C134 C135 120.0(4) . . ?
C133 C134 C135 119.9(6) . . ?
C133 C134 H134 120.0(4) . . ?
H133 C133 C134 119.5(4) . . ?
C132 C133 C134 121.1(7) . . ?
C132 C133 H133 119.5(4) . . ?
C133 C132 C131 119.3(7) . . ?
H132 C132 C131 120.4(4) . . ?
H132 C132 C133 120.4(4) . . ?
C116 C111 P1 123.0(5) . . ?
C112 C111 P1 118.1(5) . . ?
C112 C111 C116 118.9(6) . . ?
H116 C116 C111 119.7(4) . . ?
C115 C116 C111 120.7(8) . . ?
C115 C116 H116 119.7(5) . . ?
H115 C115 C116 121.0(5) . . ?
C114 C115 C116 117.9(9) . . ?
C114 C115 H115 121.0(6) . . ?
H114 C114 C115 118.0(6) . . ?
C113 C114 C115 123.9(8) . . ?
C113 C114 H114 118.0(5) . . ?
H113 C113 C114 121.5(5) . . ?
C112 C113 C114 116.9(8) . . ?
C112 C113 H113 121.5(5) . . ?
C113 C112 C111 121.7(7) . . ?
H112 C112 C111 119.2(4) . . ?
H112 C112 C113 119.2(5) . . ?
C11 C10 N2 121.0(6) . . ?
C15 C10 N2 118.8(5) . . ?
C15 C10 C11 120.2(6) . . ?
H11 C11 C10 120.2(4) . . ?
C12 C11 C10 119.7(8) . . ?
C12 C11 H11 120.2(6) . . ?
H12 C12 C11 119.8(6) . . ?
C13 C12 C11 120.3(8) . . ?
C13 C12 H12 119.8(5) . . ?
O2 C13 C12 114.8(10) . . ?
C14 C13 C12 120.6(7) . . ?
C14 C13 O2 124.6(10) . . ?
C16 O2 C13 121.3(12) . . ?
H14 C14 C13 120.0(5) . . ?
C15 C14 C13 120.0(8) . . ?
C15 C14 H14 120.0(5) . . ?
C14 C15 C10 119.2(7) . . ?
H15 C15 C10 120.4(4) . . ?
H15 C15 C14 120.4(5) . . ?
H2 C2 N2 121.9(3) . . ?
C1 C2 N2 116.1(5) . . ?
C1 C2 H2 121.9(3) . . ?
C2 C1 N1 116.2(5) . . ?
H1 C1 N1 121.9(3) . . ?
H1 C1 C2 121.9(3) . . ?
C8 C3 N1 121.3(5) . . ?
C4 C3 N1 118.9(5) . . ?
C4 C3 C8 119.8(5) . . ?
H8 C8 C3 119.7(3) . . ?
C7 C8 C3 120.5(6) . . ?
C7 C8 H8 119.7(4) . . ?
H7 C7 C8 120.4(4) . . ?
C6 C7 C8 119.2(6) . . ?
C6 C7 H7 120.4(4) . . ?
C7 C6 O1 123.2(7) . . ?
C5 C6 O1 116.0(6) . . ?
C5 C6 C7 120.8(6) . . ?
H5 C5 C6 120.1(4) . . ?
C4 C5 C6 119.8(6) . . ?
C4 C5 H5 120.1(4) . . ?
C5 C4 C3 120.0(6) . . ?
H4 C4 C3 120.0(4) . . ?
H4 C4 C5 120.0(4) . . ?
H9a C9 O1 109.5 . . ?
H9b C9 O1 109.5 . . ?
H9b C9 H9a 109.5 . . ?
H9c C9 O1 109.5 . . ?
H9c C9 H9a 109.5 . . ?
H9c C9 H9b 109.5 . . ?
H16a C16 O2 109.5 . . ?
H16b C16 O2 109.5 . . ?
H16b C16 H16a 109.5 . . ?
H16c C16 O2 109.5 . . ?
H16c C16 H16a 109.5 . . ?
H16c C16 H16b 109.5 . . ?
C32 O4 C29 117.5(10) . . ?
H32a C32 O4 109.5 . . ?
H32b C32 O4 109.5 . . ?
H32b C32 H32a 109.5 . . ?
H32c C32 O4 109.5 . . ?
H32c C32 H32a 109.5 . . ?
H32c C32 H32b 109.5 . . ?

loop_
_geom_bond_atom_site_label_1
_geom_bond_atom_site_label_2
_geom_bond_distance
_geom_bond_site_symmetry_2
_geom_bond_publ_flag
Ru1 Cl1 2.4488(13) . y
Ru1 Cl2 2.4225(14) . y
Ru1 Cl3 2.4799(13) . y
Ru1 N1 2.011(4) . y
Ru1 P1 2.3033(14) . y
Ru1 N2 2.050(5) . y
Ru2 Cl1 2.4634(13) . y
Ru2 Cl2 2.4286(13) . y
Ru2 Cl3 2.4762(15) . y
Ru2 P2 2.3080(16) . y
Ru2 N3 2.013(4) . y
Ru2 N4 2.052(4) . y
N1 C1 1.309(7) . ?
N1 C3 1.438(7) . ?
P2 C211 1.825(6) . ?
P2 C221 1.836(6) . ?
P2 C231 1.838(6) . ?
P1 C131 1.844(6) . ?
P1 C121 1.840(6) . ?
P1 C111 1.830(6) . ?
O3 C22 1.380(8) . ?
O3 C25 1.442(11) . ?
O1 C6 1.368(7) . ?
O1 C9 1.346(12) . ?
N3 C17 1.309(7) . ?
N3 C19 1.438(7) . ?
C131 C136 1.380(8) . ?
C131 C132 1.388(8) . ?
N2 C10 1.437(7) . ?
N2 C2 1.301(7) . ?
C17 H17 0.9300 . ?
C17 C18 1.412(8) . ?
C18 H18 0.9300 . ?
C18 N4 1.308(7) . ?
N4 C26 1.433(7) . ?
C26 C27 1.370(8) . ?
C26 C31 1.400(8) . ?
C27 H27 0.9300 . ?
C27 C28 1.376(9) . ?
C28 H28 0.9300 . ?
C28 C29 1.395(11) . ?
C29 C30 1.353(11) . ?
C29 O4 1.366(9) . ?
C30 H30 0.9300 . ?
C30 C31 1.354(10) . ?
C31 H31 0.9300 . ?
C19 C24 1.374(8) . ?
C19 C20 1.372(8) . ?
C24 H24 0.9300 . ?
C24 C23 1.375(9) . ?
C23 H23 0.9300 . ?
C23 C22 1.374(10) . ?
C22 C21 1.374(9) . ?
C25 H25a 0.9600 . ?
C25 H25b 0.9600 . ?
C25 H25c 0.9600 . ?
C21 H21 0.9300 . ?
C21 C20 1.373(8) . ?
C20 H20 0.9300 . ?
C211 C216 1.368(8) . ?
C211 C212 1.399(8) . ?
C216 H216 0.9300 . ?
C216 C215 1.378(10) . ?
C215 H215 0.9300 . ?
C215 C214 1.369(10) . ?
C214 H214 0.9300 . ?
C214 C213 1.368(10) . ?
C213 H213 0.9300 . ?
C213 C212 1.378(9) . ?
C212 H212 0.9300 . ?
C221 C222 1.380(8) . ?
C221 C226 1.378(8) . ?
C222 H222 0.9300 . ?
C222 C223 1.398(9) . ?
C223 H223 0.9300 . ?
C223 C224 1.371(11) . ?
C224 H224 0.9300 . ?
C224 C225 1.357(11) . ?
C225 H225 0.9300 . ?
C225 C226 1.390(10) . ?
C226 H226 0.9300 . ?
C231 C236 1.355(10) . ?
C231 C232 1.376(9) . ?
C236 H236 0.9300 . ?
C236 C235 1.404(11) . ?
C235 H235 0.9300 . ?
C235 C234 1.344(12) . ?
C234 H234 0.9300 . ?
C234 C233 1.356(12) . ?
C233 H233 0.9300 . ?
C233 C232 1.375(9) . ?
C232 H232 0.9300 . ?
C121 C122 1.385(7) . ?
C121 C126 1.383(8) . ?
C122 H122 0.9300 . ?
C122 C123 1.379(8) . ?
C123 H123 0.9300 . ?
C123 C124 1.368(9) . ?
C124 H124 0.9300 . ?
C124 C125 1.363(10) . ?
C125 H125 0.9300 . ?
C125 C126 1.367(9) . ?
C126 H126 0.9300 . ?
C136 H136 0.9300 . ?
C136 C135 1.377(8) . ?
C135 H135 0.9300 . ?
C135 C134 1.350(10) . ?
C134 H134 0.9300 . ?
C134 C133 1.354(10) . ?
C133 H133 0.9300 . ?
C133 C132 1.394(8) . ?
C132 H132 0.9300 . ?
C111 C116 1.389(8) . ?
C111 C112 1.384(8) . ?
C116 H116 0.9300 . ?
C116 C115 1.376(10) . ?
C115 H115 0.9300 . ?
C115 C114 1.359(12) . ?
C114 H114 0.9300 . ?
C114 C113 1.379(12) . ?
C113 H113 0.9300 . ?
C113 C112 1.370(9) . ?
C112 H112 0.9300 . ?
C10 C11 1.390(8) . ?
C10 C15 1.384(9) . ?
C11 H11 0.9300 . ?
C11 C12 1.354(10) . ?
C12 H12 0.9300 . ?
C12 C13 1.380(12) . ?
C13 O2 1.375(9) . ?
C13 C14 1.362(12) . ?
O2 C16 1.235(13) . ?
C14 H14 0.9300 . ?
C14 C15 1.384(9) . ?
C15 H15 0.9300 . ?
C2 H2 0.9300 . ?
C2 C1 1.416(8) . ?
C1 H1 0.9300 . ?
C3 C8 1.371(8) . ?
C3 C4 1.384(8) . ?
C8 H8 0.9300 . ?
C8 C7 1.374(8) . ?
C7 H7 0.9300 . ?
C7 C6 1.382(9) . ?
C6 C5 1.365(9) . ?
C5 H5 0.9300 . ?
C5 C4 1.374(8) . ?
C4 H4 0.9300 . ?
C9 H9a 0.9600 . ?
C9 H9b 0.9600 . ?
C9 H9c 0.9600 . ?
C16 H16a 0.9600 . ?
C16 H16b 0.9600 . ?
C16 H16c 0.9600 . ?
O4 C32 1.251(12) . ?
C32 H32a 0.9600 . ?
C32 H32b 0.9600 . ?
C32 H32c 0.9600 . ?

loop_
_geom_torsion_atom_site_label_1
_geom_torsion_atom_site_label_2
_geom_torsion_atom_site_label_3
_geom_torsion_atom_site_label_4
_geom_torsion
_geom_torsion_site_symmetry_1
_geom_torsion_site_symmetry_2
_geom_torsion_site_symmetry_3
_geom_torsion_site_symmetry_4
_geom_torsion_publ_flag
Ru1 N1 C1 C2 2.6(4) . . . . ?
Ru1 N1 C3 C8 -54.0(5) . . . . ?
Ru1 N1 C3 C4 125.3(5) . . . . ?
Ru1 N2 C10 C11 145.0(5) . . . . ?
Ru1 N2 C10 C15 -37.0(5) . . . . ?
Ru1 N2 C2 C1 -3.6(4) . . . . ?
Ru2 N3 C17 C18 1.6(4) . . . . ?
Ru2 N3 C19 C24 129.3(5) . . . . ?
Ru2 N3 C19 C20 -50.6(5) . . . . ?
Ru2 N4 C18 C17 -1.6(4) . . . . ?
Ru2 N4 C26 C27 -37.9(5) . . . . ?
Ru2 N4 C26 C31 141.9(6) . . . . ?
N1 C1 C2 N2 0.7(6) . . . . ?
N1 C3 C8 C7 179.7(5) . . . . ?
N1 C3 C4 C5 179.4(6) . . . . ?
P2 C211 C216 C215 176.2(7) . . . . ?
P2 C211 C212 C213 -176.3(5) . . . . ?
P2 C221 C222 C223 173.9(6) . . . . ?
P2 C221 C226 C225 -172.2(6) . . . . ?
P2 C231 C236 C235 175.2(9) . . . . ?
P2 C231 C232 C233 -174.5(5) . . . . ?
P1 C131 C136 C135 -178.6(5) . . . . ?
P1 C131 C132 C133 179.3(5) . . . . ?
P1 C121 C122 C123 178.7(5) . . . . ?
P1 C121 C126 C125 -177.5(6) . . . . ?
P1 C111 C116 C115 -179.6(6) . . . . ?
P1 C111 C112 C113 179.1(5) . . . . ?
O3 C22 C23 C24 -179.6(7) . . . . ?
O3 C22 C21 C20 -178.6(7) . . . . ?
O1 C6 C7 C8 -178.0(7) . . . . ?
O1 C6 C5 C4 177.2(7) . . . . ?
N3 C17 C18 N4 0.1(7) . . . . ?
N3 C19 C24 C23 179.3(6) . . . . ?
N3 C19 C20 C21 -177.5(5) . . . . ?
C131 C136 C135 C134 -1.1(7) . . . . ?
C131 C132 C133 C134 -0.2(7) . . . . ?
N2 C10 C11 C12 177.4(7) . . . . ?
N2 C10 C15 C14 -177.6(6) . . . . ?
C17 C18 N4 C26 -178.7(6) . . . . ?
C18 N4 C26 C27 138.6(6) . . . . ?
C18 N4 C26 C31 -41.5(6) . . . . ?
N4 C26 C27 C28 177.0(6) . . . . ?
N4 C26 C31 C30 -178.5(7) . . . . ?
C26 C27 C28 C29 1.6(8) . . . . ?
C26 C31 C30 C29 1.5(9) . . . . ?
C27 C28 C29 C30 1.2(9) . . . . ?
C27 C28 C29 O4 178.5(8) . . . . ?
C28 C29 C30 C31 -2.8(11) . . . . ?
C28 C29 O4 C32 27.2(14) . . . . ?
C19 C24 C23 C22 -1.3(8) . . . . ?
C19 C20 C21 C22 -2.2(7) . . . . ?
C24 C23 C22 C21 1.6(10) . . . . ?
C23 C22 C21 C20 0.1(9) . . . . ?
C211 C216 C215 C214 -1.1(9) . . . . ?
C211 C212 C213 C214 0.7(8) . . . . ?
C216 C215 C214 C213 0.9(10) . . . . ?
C215 C214 C213 C212 -0.7(9) . . . . ?
C221 C222 C223 C224 -2.1(8) . . . . ?
C221 C226 C225 C224 -1.0(9) . . . . ?
C222 C223 C224 C225 1.7(10) . . . . ?
C223 C224 C225 C226 -0.2(11) . . . . ?
C231 C236 C235 C234 -0.4(12) . . . . ?
C231 C232 C233 C234 -1.0(9) . . . . ?
C236 C235 C234 C233 0.6(16) . . . . ?
C235 C234 C233 C232 0.1(14) . . . . ?
C121 C122 C123 C124 0.3(8) . . . . ?
C121 C126 C125 C124 -2.6(9) . . . . ?
C122 C123 C124 C125 -1.0(8) . . . . ?
C123 C124 C125 C126 2.1(10) . . . . ?
C136 C135 C134 C133 -2.0(8) . . . . ?
C135 C134 C133 C132 2.6(8) . . . . ?
C111 C116 C115 C114 2.1(8) . . . . ?
C111 C112 C113 C114 -0.8(8) . . . . ?
C116 C115 C114 C113 -2.4(11) . . . . ?
C115 C114 C113 C112 1.7(11) . . . . ?
C10 C11 C12 C13 -0.5(8) . . . . ?
C10 C15 C14 C13 0.6(8) . . . . ?
C11 C12 C13 O2 -179.6(8) . . . . ?
C11 C12 C13 C14 1.6(10) . . . . ?
C12 C13 O2 C16 175.9(12) . . . . ?
C12 C13 C14 C15 -1.6(10) . . . . ?
C3 C8 C7 C6 -0.0(7) . . . . ?
C3 C4 C5 C6 1.8(8) . . . . ?
C8 C7 C6 C5 0.5(8) . . . . ?
C7 C6 C5 C4 -1.4(8) . . . . ?

loop_
_smtbx_masks_void_nr
_smtbx_masks_void_average_x
_smtbx_masks_void_average_y
_smtbx_masks_void_average_z
_smtbx_masks_void_volume
_smtbx_masks_void_count_electrons
_smtbx_masks_void_content
1 0.000 -0.043 0.250 673.2 141.8 '2 toluene,2 chloride,4 H2O'
2 0.000 -0.700 0.750 673.2 141.8 '2 toluene,2 chloride,4 H2O'
3 0.044 0.383 0.993 8.2 0.0 '0.5 ?'
4 0.044 0.617 0.493 8.2 0.0 '0.5 ?'
5 0.203 0.217 0.993 8.5 0.0 '0.5 ?'
6 0.203 0.783 0.493 8.5 0.0 '0.5 ?'
7 0.297 0.283 0.007 8.5 0.0 '0.5 ?'
8 0.297 0.717 0.507 8.5 0.0 '0.5 ?'
9 0.500 -0.660 0.250 673.2 141.8 '2 toluene,2 chloride,4 H2O'
10 0.500 -0.108 0.750 673.2 141.8 '2 toluene,2 chloride,4 H2O'
11 0.456 0.117 0.007 8.2 0.0 '0.5 ?'
12 0.456 0.883 0.507 8.2 0.0 '0.5 ?'
13 0.544 0.117 0.493 8.2 0.0 '0.5 ?'
14 0.544 0.883 0.993 8.2 0.0 '0.5 ?'
15 0.703 0.283 0.493 8.5 0.0 '0.5 ?'
16 0.703 0.717 0.993 8.5 0.0 '0.5 ?'
17 0.797 0.217 0.507 8.5 0.0 '0.5 ?'
18 0.797 0.783 0.007 8.5 0.0 '0.5 ?'
19 0.956 0.383 0.507 8.2 0.0 '0.5 ?'
20 0.956 0.617 0.007 8.2 0.0 '0.5 ?'
